data_7200847
loop_
_publ_author_name
'Danila, Ion'
'Riob\'e, Fran\,cois'
'Puigmart\'i-Luis, Josep'
'P\'erez del Pino, \'Angel'
'Wallis, John D.'
'Amabilino, David B.'
'Avarvari, Narcis'

_publ_section_title
;
 Supramolecular electroactive organogel and conducting nanofibers with
 C3-symmetrical architectures
;
_journal_issue 26
_journal_name_full 'Journal of Materials Chemistry'
_journal_page_first 4495
_journal_paper_doi 10.1039/b822884a
_journal_volume 19
_journal_year 2009
_chemical_formula_moiety 'C19 H14 N4 O S6', 'C H2 Cl2'
_chemical_formula_sum 'C20 H16 Cl2 N4 O S6'
_chemical_formula_weight 591.63
_chemical_name_common EDT-TTF-CONH-Bypiridine-NH2
_chemical_name_systematic
;
?
;
_space_group_IT_number 14
_symmetry_cell_setting monoclinic
_symmetry_space_group_name_Hall '-P 2yn'
_symmetry_space_group_name_H-M 'P 1 21/n 1'
_atom_sites_solution_hydrogens geom
_atom_sites_solution_primary direct
_atom_sites_solution_secondary difmap
_audit_creation_method SHELXL-97
_cell_angle_alpha 90.00
_cell_angle_beta 93.540(10)
_cell_angle_gamma 90.00
_cell_formula_units_Z 4
_cell_length_a 11.8333(9)
_cell_length_b 5.1318(3)
_cell_length_c 40.565(4)
_cell_measurement_reflns_used 8000
_cell_measurement_temperature 293(2)
_cell_measurement_theta_max 26
_cell_measurement_theta_min 2.1
_cell_volume 2458.7(3)
_computing_cell_refinement 'SELECT, CELL [STOE-IPDS]'
_computing_data_collection 'EXPOSE [STOE-IPDS]'
_computing_data_reduction 'INTEGRATE [STOE-IPDS]'
_computing_structure_refinement 'SHELXL-97 (Sheldrick, 1997)'
_computing_structure_solution 'SHELXS-97 (Sheldrick, 1990)'
_diffrn_ambient_temperature 293(2)
_diffrn_detector_area_resol_mean 6.66
_diffrn_measured_fraction_theta_full 0.927
_diffrn_measured_fraction_theta_max 0.927
_diffrn_measurement_device_type STOE-IPDS
_diffrn_measurement_method 'Rotation, Phi. incr. = 1.5'
_diffrn_radiation_monochromator graphite
_diffrn_radiation_source 'fine-focus sealed tube'
_diffrn_radiation_type MoK\a
_diffrn_radiation_wavelength 0.71073
_diffrn_reflns_av_R_equivalents 0.0432
_diffrn_reflns_av_sigmaI/netI 0.0334
_diffrn_reflns_limit_h_max 13
_diffrn_reflns_limit_h_min -14
_diffrn_reflns_limit_k_max 6
_diffrn_reflns_limit_k_min -6
_diffrn_reflns_limit_l_max 49
_diffrn_reflns_limit_l_min -49
_diffrn_reflns_number 12385
_diffrn_reflns_theta_full 25.96
_diffrn_reflns_theta_max 25.96
_diffrn_reflns_theta_min 2.36
_exptl_absorpt_coefficient_mu 0.797
_exptl_absorpt_correction_T_max 0.8708
_exptl_absorpt_correction_T_min 0.6480
_exptl_absorpt_correction_type numerical
_exptl_absorpt_process_details 'faceit, STOE'
_exptl_crystal_colour orange
_exptl_crystal_density_diffrn 1.598
_exptl_crystal_density_meas ?
_exptl_crystal_density_method .
_exptl_crystal_description plate
_exptl_crystal_F_000 1208
_exptl_crystal_size_max 0.8
_exptl_crystal_size_mid 0.55
_exptl_crystal_size_min 0.06
_refine_diff_density_max 0.912
_refine_diff_density_min -0.731
_refine_diff_density_rms 0.072
_refine_ls_extinction_method none
_refine_ls_goodness_of_fit_ref 1.054
_refine_ls_hydrogen_treatment constr
_refine_ls_matrix_type full
_refine_ls_number_parameters 298
_refine_ls_number_reflns 4470
_refine_ls_number_restraints 0
_refine_ls_restrained_S_all 1.054
_refine_ls_R_factor_all 0.0810
_refine_ls_R_factor_gt 0.0652
_refine_ls_shift/su_max 0.000
_refine_ls_shift/su_mean 0.000
_refine_ls_structure_factor_coef Fsqd
_refine_ls_weighting_details 'calc w=1/[\s^2^(Fo^2^)+(0.1208P)^2^+1.8021P] where P=(Fo^2^+2Fc^2^)/3'
_refine_ls_weighting_scheme calc
_refine_ls_wR_factor_gt 0.1889
_refine_ls_wR_factor_ref 0.1992
_reflns_number_gt 3406
_reflns_number_total 4470
_reflns_threshold_expression >2sigma(I)
_cod_data_source_file b822884a.txt
_cod_data_source_block 2a
_cod_original_cell_volume 2458.6(3)
_cod_original_sg_symbol_H-M 'P 21/n'
_cod_database_code 7200847

loop_
_symmetry_equiv_pos_as_xyz
'x, y, z'
'-x+1/2, y+1/2, -z+1/2'
'-x, -y, -z'
'x-1/2, -y-1/2, z-1/2'

loop_
_atom_site_label
_atom_site_type_symbol
_atom_site_fract_x
_atom_site_fract_y
_atom_site_fract_z
_atom_site_U_iso_or_equiv
_atom_site_adp_type
_atom_site_occupancy
_atom_site_symmetry_multiplicity
_atom_site_calc_flag
_atom_site_refinement_flags
_atom_site_disorder_assembly
_atom_site_disorder_group
C1 C 0.0952(5) 1.2702(16) -0.04072(15) 0.095(2) Uani 1 1 d . . .
H1A H 0.0630 1.0986 -0.0448 0.114 Uiso 1 1 calc R . .
H1B H 0.0404 1.3968 -0.0495 0.114 Uiso 1 1 calc R . .
C2 C 0.1981(5) 1.2932(14) -0.05938(16) 0.0879(19) Uani 1 1 d . . .
H2A H 0.2310 1.4640 -0.0551 0.105 Uiso 1 1 calc R . .
H2B H 0.1759 1.2839 -0.0828 0.105 Uiso 1 1 calc R . .
C3 C 0.2162(3) 1.0792(9) 0.01162(12) 0.0541(10) Uani 1 1 d . . .
C4 C 0.2912(3) 0.9837(8) -0.00862(12) 0.0525(10) Uani 1 1 d . . .
C5 C 0.3318(3) 0.7446(8) 0.04686(10) 0.0475(9) Uani 1 1 d . . .
C6 C 0.3691(3) 0.5906(8) 0.07128(11) 0.0484(9) Uani 1 1 d . . .
C7 C 0.3878(3) 0.3306(8) 0.12599(10) 0.0492(9) Uani 1 1 d . . .
C8 C 0.4632(3) 0.2265(9) 0.10646(11) 0.0528(10) Uani 1 1 d . . .
H8 H 0.5064 0.0833 0.1135 0.063 Uiso 1 1 calc R . .
C9 C 0.3635(3) 0.2656(9) 0.16021(11) 0.0524(10) Uani 1 1 d . . .
C10 C 0.4348(3) 0.0009(8) 0.20802(11) 0.0490(9) Uani 1 1 d . . .
C11 C 0.3689(4) 0.1169(10) 0.23118(12) 0.0613(11) Uani 1 1 d . . .
H11 H 0.3182 0.2485 0.2248 0.074 Uiso 1 1 calc R . .
C12 C 0.3789(5) 0.0368(12) 0.26355(13) 0.0736(14) Uani 1 1 d . . .
H12 H 0.3356 0.1129 0.2793 0.088 Uiso 1 1 calc R . .
C13 C 0.4526(5) -0.1536(13) 0.27182(15) 0.0832(16) Uani 1 1 d . . .
H13 H 0.4588 -0.2068 0.2938 0.100 Uiso 1 1 calc R . .
C14 C 0.5116(3) -0.2000(9) 0.21881(11) 0.0515(9) Uani 1 1 d . . .
C15 C 0.5891(3) -0.3369(8) 0.19764(12) 0.0523(10) Uani 1 1 d . . .
C16 C 0.6624(4) -0.5444(9) 0.20884(13) 0.0594(11) Uani 1 1 d . . .
C17 C 0.7298(4) -0.6581(11) 0.18572(17) 0.0775(16) Uani 1 1 d . . .
H17 H 0.7774 -0.7958 0.1921 0.093 Uiso 1 1 calc R . .
C18 C 0.7269(5) -0.5697(13) 0.15396(18) 0.0838(17) Uani 1 1 d . . .
H18 H 0.7718 -0.6469 0.1387 0.101 Uiso 1 1 calc R . .
C19 C 0.6569(4) -0.3655(12) 0.14491(15) 0.0765(15) Uani 1 1 d . . .
H19 H 0.6561 -0.3022 0.1234 0.092 Uiso 1 1 calc R . .
N1 N 0.4305(3) 0.0818(7) 0.17514(9) 0.0519(8) Uani 1 1 d . . .
H1 H 0.4765 0.0045 0.1628 0.062 Uiso 1 1 calc R . .
N2 N 0.5172(4) -0.2713(9) 0.25083(11) 0.0727(12) Uani 1 1 d . . .
N3 N 0.5907(3) -0.2570(8) 0.16598(10) 0.0623(10) Uani 1 1 d . . .
N4 N 0.6710(4) -0.6349(8) 0.24042(12) 0.0723(12) Uani 1 1 d . . .
H4A H 0.7172 -0.7594 0.2458 0.087 Uiso 1 1 calc R . .
H4B H 0.6302 -0.5676 0.2550 0.087 Uiso 1 1 calc R . .
O1 O 0.2879(3) 0.3824(9) 0.17298(9) 0.0812(12) Uani 1 1 d . . .
S1 S 0.11315(12) 1.3154(3) 0.00249(4) 0.0807(5) Uani 1 1 d . . .
S2 S 0.30417(13) 1.0549(3) -0.05028(4) 0.0861(5) Uani 1 1 d . . .
S3 S 0.22022(10) 0.9640(3) 0.05173(3) 0.0608(3) Uani 1 1 d . . .
S4 S 0.38666(9) 0.7500(2) 0.00781(3) 0.0569(3) Uani 1 1 d . . .
S5 S 0.31065(10) 0.5961(2) 0.11018(3) 0.0605(3) Uani 1 1 d . . .
S6 S 0.47894(9) 0.3615(2) 0.06825(3) 0.0586(3) Uani 1 1 d . . .
Cl1 Cl 0.0045(3) 0.7549(7) -0.10458(9) 0.1717(12) Uani 1 1 d . . .
C20 C -0.0678(5) 0.932(2) -0.1306(2) 0.138(4) Uani 1 1 d . . .
H20A H -0.1168 1.0461 -0.1188 0.166 Uiso 1 1 calc R . .
H20B H -0.1155 0.8212 -0.1449 0.166 Uiso 1 1 calc R . .
Cl2 Cl 0.0261(4) 1.1411(7) -0.15728(10) 0.1853(14) Uani 1 1 d . . .

loop_
_atom_site_aniso_label
_atom_site_aniso_U_11
_atom_site_aniso_U_22
_atom_site_aniso_U_33
_atom_site_aniso_U_23
_atom_site_aniso_U_13
_atom_site_aniso_U_12
C1 0.072(3) 0.142(6) 0.070(4) 0.005(4) 0.000(3) 0.043(4)
C2 0.087(4) 0.102(4) 0.076(4) 0.026(3) 0.010(3) 0.039(3)
C3 0.051(2) 0.055(2) 0.057(3) 0.006(2) 0.0073(18) 0.0177(18)
C4 0.050(2) 0.051(2) 0.057(3) 0.0102(19) 0.0087(17) 0.0144(17)
C5 0.0469(18) 0.048(2) 0.048(2) 0.0002(18) 0.0068(16) 0.0098(16)
C6 0.0506(19) 0.048(2) 0.047(2) 0.0019(18) 0.0072(16) 0.0104(17)
C7 0.0496(19) 0.054(2) 0.045(2) 0.0026(18) 0.0052(16) 0.0065(17)
C8 0.054(2) 0.055(2) 0.051(3) 0.0086(19) 0.0101(17) 0.0160(18)
C9 0.050(2) 0.061(3) 0.046(2) 0.0027(19) 0.0057(16) 0.0053(18)
C10 0.0501(19) 0.052(2) 0.045(2) 0.0050(18) 0.0031(15) -0.0072(17)
C11 0.065(2) 0.071(3) 0.049(3) 0.005(2) 0.0099(19) 0.002(2)
C12 0.079(3) 0.093(4) 0.050(3) 0.003(3) 0.017(2) -0.002(3)
C13 0.109(4) 0.095(4) 0.047(3) 0.020(3) 0.017(3) 0.009(3)
C14 0.054(2) 0.052(2) 0.048(2) 0.0067(19) 0.0004(17) -0.0089(18)
C15 0.055(2) 0.046(2) 0.055(3) 0.0025(19) -0.0059(17) -0.0043(17)
C16 0.055(2) 0.049(2) 0.072(3) 0.001(2) -0.014(2) -0.0070(19)
C17 0.066(3) 0.068(3) 0.097(5) -0.007(3) -0.012(3) 0.013(2)
C18 0.076(3) 0.085(4) 0.091(5) -0.008(3) 0.010(3) 0.027(3)
C19 0.077(3) 0.087(4) 0.067(3) 0.001(3) 0.015(2) 0.023(3)
N1 0.0572(18) 0.060(2) 0.0393(19) 0.0059(16) 0.0075(14) 0.0106(16)
N2 0.092(3) 0.074(3) 0.052(3) 0.017(2) 0.004(2) 0.002(2)
N3 0.064(2) 0.065(2) 0.057(2) 0.0016(19) 0.0052(17) 0.0109(18)
N4 0.081(3) 0.059(2) 0.074(3) 0.008(2) -0.019(2) 0.006(2)
O1 0.075(2) 0.116(3) 0.055(2) 0.018(2) 0.0214(16) 0.043(2)
S1 0.0820(8) 0.0901(10) 0.0707(9) 0.0095(7) 0.0097(6) 0.0525(8)
S2 0.0915(9) 0.1055(11) 0.0645(9) 0.0337(8) 0.0304(7) 0.0556(9)
S3 0.0609(6) 0.0690(7) 0.0539(7) 0.0055(5) 0.0149(5) 0.0288(5)
S4 0.0542(5) 0.0669(7) 0.0509(6) 0.0122(5) 0.0136(4) 0.0270(5)
S5 0.0687(6) 0.0654(7) 0.0490(7) 0.0069(5) 0.0160(5) 0.0282(5)
S6 0.0610(6) 0.0648(7) 0.0518(7) 0.0127(5) 0.0179(5) 0.0261(5)
Cl1 0.166(2) 0.183(3) 0.167(3) -0.014(2) 0.024(2) 0.057(2)
C20 0.055(3) 0.223(11) 0.139(7) -0.071(8) 0.013(4) 0.011(5)
Cl2 0.237(4) 0.140(2) 0.177(3) -0.048(2) -0.005(3) 0.014(2)

loop_
_atom_type_symbol
_atom_type_description
_atom_type_scat_dispersion_real
_atom_type_scat_dispersion_imag
_atom_type_scat_source
C C 0.0033 0.0016 'International Tables Vol C Tables 4.2.6.8 and 6.1.1.4'
H H 0.0000 0.0000 'International Tables Vol C Tables 4.2.6.8 and 6.1.1.4'
Cl Cl 0.1484 0.1585 'International Tables Vol C Tables 4.2.6.8 and 6.1.1.4'
N N 0.0061 0.0033 'International Tables Vol C Tables 4.2.6.8 and 6.1.1.4'
O O 0.0106 0.0060 'International Tables Vol C Tables 4.2.6.8 and 6.1.1.4'
S S 0.1246 0.1234 'International Tables Vol C Tables 4.2.6.8 and 6.1.1.4'

loop_
_geom_angle_atom_site_label_1
_geom_angle_atom_site_label_2
_geom_angle_atom_site_label_3
_geom_angle
_geom_angle_site_symmetry_1
_geom_angle_site_symmetry_3
_geom_angle_publ_flag
C2 C1 S1 116.5(5) . . ?
C1 C2 S2 115.6(5) . . ?
C4 C3 S3 118.1(3) . . ?
C4 C3 S1 127.3(4) . . ?
S3 C3 S1 114.6(2) . . ?
C3 C4 S2 128.2(3) . . ?
C3 C4 S4 117.0(4) . . ?
S2 C4 S4 114.8(2) . . ?
C6 C5 S4 124.3(3) . . ?
C6 C5 S3 121.2(3) . . ?
S4 C5 S3 114.6(2) . . ?
C5 C6 S5 122.1(3) . . ?
C5 C6 S6 124.0(3) . . ?
S5 C6 S6 113.9(2) . . ?
C8 C7 C9 130.0(4) . . ?
C8 C7 S5 116.6(3) . . ?
C9 C7 S5 113.3(3) . . ?
C7 C8 S6 119.1(3) . . ?
O1 C9 N1 125.3(4) . . ?
O1 C9 C7 118.7(4) . . ?
N1 C9 C7 116.0(4) . . ?
C11 C10 N1 122.0(4) . . ?
C11 C10 C14 118.4(4) . . ?
N1 C10 C14 119.6(4) . . ?
C12 C11 C10 119.9(5) . . ?
C13 C12 C11 118.3(5) . . ?
N2 C13 C12 124.4(5) . . ?
N2 C14 C10 119.0(4) . . ?
N2 C14 C15 115.9(4) . . ?
C10 C14 C15 125.0(4) . . ?
N3 C15 C16 119.0(4) . . ?
N3 C15 C14 117.1(4) . . ?
C16 C15 C14 123.9(4) . . ?
N4 C16 C17 118.5(5) . . ?
N4 C16 C15 124.2(5) . . ?
C17 C16 C15 117.3(5) . . ?
C18 C17 C16 120.9(5) . . ?
C17 C18 C19 119.1(6) . . ?
N3 C19 C18 121.5(6) . . ?
C9 N1 C10 128.5(4) . . ?
C13 N2 C14 120.0(5) . . ?
C19 N3 C15 122.2(4) . . ?
C3 S1 C1 99.1(3) . . ?
C4 S2 C2 104.1(2) . . ?
C3 S3 C5 95.17(19) . . ?
C5 S4 C4 95.1(2) . . ?
C7 S5 C6 95.25(19) . . ?
C8 S6 C6 94.84(19) . . ?
Cl1 C20 Cl2 112.6(4) . . ?

loop_
_geom_bond_atom_site_label_1
_geom_bond_atom_site_label_2
_geom_bond_distance
_geom_bond_site_symmetry_2
_geom_bond_publ_flag
C1 C2 1.478(8) . ?
C1 S1 1.768(6) . ?
C2 S2 1.774(5) . ?
C3 C4 1.339(6) . ?
C3 S3 1.729(5) . ?
C3 S1 1.743(4) . ?
C4 S2 1.745(5) . ?
C4 S4 1.751(4) . ?
C5 C6 1.322(6) . ?
C5 S4 1.748(4) . ?
C5 S3 1.756(4) . ?
C6 S5 1.762(4) . ?
C6 S6 1.763(4) . ?
C7 C8 1.340(6) . ?
C7 C9 1.473(6) . ?
C7 S5 1.740(4) . ?
C8 S6 1.718(4) . ?
C9 O1 1.219(5) . ?
C9 N1 1.351(5) . ?
C10 C11 1.391(6) . ?
C10 N1 1.395(5) . ?
C10 C14 1.425(6) . ?
C11 C12 1.374(7) . ?
C12 C13 1.338(8) . ?
C13 N2 1.325(7) . ?
C14 N2 1.347(6) . ?
C14 C15 1.473(6) . ?
C15 N3 1.349(6) . ?
C15 C16 1.429(6) . ?
C16 N4 1.361(6) . ?
C16 C17 1.396(8) . ?
C17 C18 1.364(9) . ?
C18 C19 1.372(8) . ?
C19 N3 1.318(6) . ?
Cl1 C20 1.603(11) . ?
C20 Cl2 1.923(11) . ?

loop_
_cod_related_entry_id
_cod_related_entry_database
_cod_related_entry_code
1 ChemSpider 30653580
